data_2234553
loop_
_publ_author_name
'Sun, Su-Wen'

_publ_section_title
;
 Ethyl 2-(4-nitrophenoxy)acetate
;
_journal_coeditor_code CV5259
_journal_issue 5
_journal_name_full 'Acta Crystallographica Section E'
_journal_page_first o1534
_journal_paper_doi 10.1107/S1600536812017242
_journal_volume 68
_journal_year 2012
_chemical_formula_iupac 'C10 H11 N O5'
_chemical_formula_moiety 'C10 H11 N O5'
_chemical_formula_sum 'C10 H11 N O5'
_chemical_formula_weight 225.20
_chemical_name_systematic
;
Ethyl 2-(4-nitrophenoxy)acetate
;
_space_group_IT_number 14
_symmetry_cell_setting monoclinic
_symmetry_space_group_name_Hall '-P 2ybc'
_symmetry_space_group_name_H-M 'P 1 21/c 1'
_atom_sites_solution_hydrogens geom
_atom_sites_solution_primary direct
_atom_sites_solution_secondary difmap
_audit_creation_method SHELXL-97
_cell_angle_alpha 90.00
_cell_angle_beta 92.59(3)
_cell_angle_gamma 90.00
_cell_formula_units_Z 4
_cell_length_a 5.3848(11)
_cell_length_b 8.4482(17)
_cell_length_c 24.238(5)
_cell_measurement_reflns_used 3450
_cell_measurement_temperature 293(2)
_cell_measurement_theta_max 25.990
_cell_measurement_theta_min 3.37
_cell_volume 1101.5(4)
_computing_cell_refinement 'CrystalClear (Rigaku, 2005)'
_computing_data_collection 'CrystalClear (Rigaku, 2005)'
_computing_data_reduction 'CrystalClear (Rigaku, 2005)'
_computing_molecular_graphics 'SHELXTL (Sheldrick, 2008)'
_computing_publication_material 'SHELXL97 (Sheldrick, 2008)'
_computing_structure_refinement 'SHELXL97 (Sheldrick, 2008)'
_computing_structure_solution 'SHELXS97 (Sheldrick, 2008)'
_diffrn_ambient_temperature 293(2)
_diffrn_measured_fraction_theta_full 0.999
_diffrn_measured_fraction_theta_max 0.999
_diffrn_measurement_device_type 'Rigaku Mercury CCD'
_diffrn_measurement_method \w
_diffrn_radiation_monochromator graphite
_diffrn_radiation_source 'fine-focus sealed tube'
_diffrn_radiation_type MoK\a
_diffrn_radiation_wavelength 0.71073
_diffrn_reflns_av_R_equivalents 0.0885
_diffrn_reflns_av_sigmaI/netI 0.0636
_diffrn_reflns_limit_h_max 6
_diffrn_reflns_limit_h_min -6
_diffrn_reflns_limit_k_max 10
_diffrn_reflns_limit_k_min -10
_diffrn_reflns_limit_l_max 29
_diffrn_reflns_limit_l_min -29
_diffrn_reflns_number 9279
_diffrn_reflns_theta_full 25.99
_diffrn_reflns_theta_max 25.99
_diffrn_reflns_theta_min 3.37
_exptl_absorpt_coefficient_mu 0.110
_exptl_absorpt_correction_T_max 0.978
_exptl_absorpt_correction_T_min 0.968
_exptl_absorpt_correction_type multi-scan
_exptl_absorpt_process_details '(CrystalClear; Rigaku, 2005)'
_exptl_crystal_colour colourless
_exptl_crystal_density_diffrn 1.358
_exptl_crystal_density_method 'not measured'
_exptl_crystal_description block
_exptl_crystal_F_000 472
_exptl_crystal_size_max 0.3
_exptl_crystal_size_mid 0.3
_exptl_crystal_size_min 0.2
_refine_diff_density_max 0.199
_refine_diff_density_min -0.210
_refine_ls_extinction_coef 0.011(2)
_refine_ls_extinction_expression Fc^*^=kFc[1+0.001xFc^2^\l^3^/sin(2\q)]^-1/4^
_refine_ls_extinction_method 'SHELXL97 (Sheldrick, 2008)'
_refine_ls_goodness_of_fit_ref 1.006
_refine_ls_hydrogen_treatment constr
_refine_ls_matrix_type full
_refine_ls_number_parameters 146
_refine_ls_number_reflns 2169
_refine_ls_number_restraints 0
_refine_ls_restrained_S_all 1.006
_refine_ls_R_factor_all 0.1284
_refine_ls_R_factor_gt 0.0680
_refine_ls_shift/su_max 0.000
_refine_ls_shift/su_mean 0.000
_refine_ls_structure_factor_coef Fsqd
_refine_ls_weighting_details 'calc w=1/[\s^2^(Fo^2^)+(0.05P)^2^+0.35P] where P=(Fo^2^+2Fc^2^)/3'
_refine_ls_weighting_scheme calc
_refine_ls_wR_factor_gt 0.1315
_refine_ls_wR_factor_ref 0.1561
_reflns_number_gt 1157
_reflns_number_total 2169
_reflns_threshold_expression I>2sigma(I)
_cod_data_source_file cv5259.cif
_cod_data_source_block I
_cod_original_sg_symbol_H-M 'P 21/c'
_cod_database_code 2234553
_cod_database_fobs_code 2234553

loop_
_symmetry_equiv_pos_as_xyz
'x, y, z'
'-x, y+1/2, -z+1/2'
'-x, -y, -z'
'x, -y-1/2, z-1/2'

loop_
_atom_site_type_symbol
_atom_site_label
_atom_site_fract_x
_atom_site_fract_y
_atom_site_fract_z
_atom_site_U_iso_or_equiv
_atom_site_adp_type
_atom_site_calc_flag
_atom_site_refinement_flags
_atom_site_occupancy
_atom_site_symmetry_multiplicity
O O3 0.2402(3) 0.9062(2) 0.43476(7) 0.0593(5) Uani d . 1 1
C C4 0.3764(4) 0.8226(3) 0.47348(10) 0.0502(6) Uani d . 1 1
C C3 0.2863(5) 0.8248(3) 0.52630(10) 0.0559(7) Uani d . 1 1
H H3A 0.1438 0.8824 0.5331 0.067 Uiso calc R 1 1
C C1 0.6184(5) 0.6596(3) 0.55727(11) 0.0540(7) Uani d . 1 1
C C7 0.3224(5) 0.9043(3) 0.38008(10) 0.0598(7) Uani d . 1 1
H H7A 0.3228 0.7968 0.3661 0.072 Uiso calc R 1 1
H H7B 0.4902 0.9458 0.3794 0.072 Uiso calc R 1 1
C C6 0.7118(5) 0.6582(3) 0.50557(11) 0.0600(7) Uani d . 1 1
H H6A 0.8565 0.6024 0.4992 0.072 Uiso calc R 1 1
O O5 0.2362(4) 1.0156(3) 0.29508(8) 0.0930(8) Uani d . 1 1
C C5 0.5909(4) 0.7396(3) 0.46316(11) 0.0568(7) Uani d . 1 1
H H5A 0.6527 0.7389 0.4279 0.068 Uiso calc R 1 1
N N1 0.7460(5) 0.5687(3) 0.60109(11) 0.0713(7) Uani d . 1 1
C C2 0.4062(5) 0.7424(3) 0.56848(11) 0.0588(7) Uani d . 1 1
H H2A 0.3454 0.7424 0.6038 0.071 Uiso calc R 1 1
O O1 0.6650(5) 0.5737(3) 0.64727(10) 0.1141(10) Uani d . 1 1
O O2 0.9260(4) 0.4885(3) 0.59049(9) 0.0938(8) Uani d . 1 1
C C8 0.1488(5) 1.0048(4) 0.34495(11) 0.0640(8) Uani d . 1 1
O O4 -0.0361(4) 1.0635(3) 0.35870(9) 0.1103(10) Uani d . 1 1
C C9 0.0983(7) 1.1139(6) 0.25442(15) 0.1140(14) Uani d . 1 1
H H9A -0.0259 1.0504 0.2344 0.137 Uiso calc R 1 1
H H9B 0.0140 1.1987 0.2730 0.137 Uiso calc R 1 1
C C10 0.2659(8) 1.1779(7) 0.21723(18) 0.157(2) Uani d . 1 1
H H10A 0.1762 1.2415 0.1902 0.235 Uiso calc R 1 1
H H10B 0.3491 1.0935 0.1991 0.235 Uiso calc R 1 1
H H10C 0.3863 1.2424 0.2371 0.235 Uiso calc R 1 1

loop_
_atom_site_aniso_label
_atom_site_aniso_U_11
_atom_site_aniso_U_22
_atom_site_aniso_U_33
_atom_site_aniso_U_12
_atom_site_aniso_U_13
_atom_site_aniso_U_23
O3 0.0581(11) 0.0663(12) 0.0541(11) 0.0116(9) 0.0075(8) 0.0024(9)
C4 0.0496(15) 0.0462(15) 0.0547(15) -0.0030(12) 0.0012(12) -0.0033(13)
C3 0.0522(15) 0.0567(17) 0.0594(16) -0.0004(13) 0.0083(12) -0.0025(14)
C1 0.0535(16) 0.0467(15) 0.0612(17) -0.0028(13) -0.0046(13) 0.0025(14)
C7 0.0612(16) 0.0655(18) 0.0534(16) 0.0049(14) 0.0104(13) 0.0001(14)
C6 0.0551(16) 0.0554(17) 0.0694(18) 0.0060(13) 0.0020(14) -0.0043(16)
O5 0.0837(14) 0.130(2) 0.0668(13) 0.0279(14) 0.0152(11) 0.0294(14)
C5 0.0539(16) 0.0596(17) 0.0574(15) 0.0025(13) 0.0079(12) -0.0056(14)
N1 0.0725(17) 0.0681(17) 0.0725(18) -0.0037(14) -0.0054(14) 0.0084(15)
C2 0.0636(17) 0.0562(17) 0.0568(16) -0.0076(14) 0.0050(13) 0.0006(14)
O1 0.1161(19) 0.153(3) 0.0734(16) 0.0334(17) 0.0087(14) 0.0313(17)
O2 0.0892(16) 0.0956(17) 0.0954(17) 0.0293(14) -0.0086(13) 0.0132(14)
C8 0.0609(17) 0.076(2) 0.0554(16) 0.0006(16) 0.0055(14) 0.0000(15)
O4 0.0937(17) 0.161(3) 0.0771(15) 0.0615(17) 0.0125(13) 0.0127(15)
C9 0.101(3) 0.160(4) 0.080(2) 0.023(3) -0.002(2) 0.043(3)
C10 0.149(4) 0.196(5) 0.129(4) 0.053(4) 0.043(3) 0.081(4)

loop_
_atom_type_symbol
_atom_type_description
_atom_type_scat_dispersion_real
_atom_type_scat_dispersion_imag
_atom_type_scat_source
C C 0.0033 0.0016 'International Tables Vol C Tables 4.2.6.8 and 6.1.1.4'
H H 0.0000 0.0000 'International Tables Vol C Tables 4.2.6.8 and 6.1.1.4'
N N 0.0061 0.0033 'International Tables Vol C Tables 4.2.6.8 and 6.1.1.4'
O O 0.0106 0.0060 'International Tables Vol C Tables 4.2.6.8 and 6.1.1.4'

loop_
_geom_angle_atom_site_label_1
_geom_angle_atom_site_label_2
_geom_angle_atom_site_label_3
_geom_angle
C4 O3 C7 117.25(19)
O3 C4 C5 124.5(2)
O3 C4 C3 115.4(2)
C5 C4 C3 120.1(2)
C2 C3 C4 120.5(2)
C2 C3 H3A 119.8
C4 C3 H3A 119.8
C6 C1 C2 121.8(2)
C6 C1 N1 118.8(2)
C2 C1 N1 119.5(2)
O3 C7 C8 108.2(2)
O3 C7 H7A 110.1
C8 C7 H7A 110.1
O3 C7 H7B 110.1
C8 C7 H7B 110.1
H7A C7 H7B 108.4
C1 C6 C5 119.8(2)
C1 C6 H6A 120.1
C5 C6 H6A 120.1
C8 O5 C9 117.7(3)
C6 C5 C4 119.3(2)
C6 C5 H5A 120.4
C4 C5 H5A 120.4
O2 N1 O1 122.2(3)
O2 N1 C1 119.5(3)
O1 N1 C1 118.3(3)
C3 C2 C1 118.5(2)
C3 C2 H2A 120.8
C1 C2 H2A 120.8
O4 C8 O5 125.0(3)
O4 C8 C7 126.4(3)
O5 C8 C7 108.7(2)
C10 C9 O5 109.1(3)
C10 C9 H9A 109.9
O5 C9 H9A 109.9
C10 C9 H9B 109.9
O5 C9 H9B 109.9
H9A C9 H9B 108.3
C9 C10 H10A 109.5
C9 C10 H10B 109.5
H10A C10 H10B 109.5
C9 C10 H10C 109.5
H10A C10 H10C 109.5
H10B C10 H10C 109.5

loop_
_geom_bond_atom_site_label_1
_geom_bond_atom_site_label_2
_geom_bond_distance
O3 C4 1.362(3)
O3 C7 1.416(3)
C4 C5 1.384(3)
C4 C3 1.390(3)
C3 C2 1.374(3)
C3 H3A 0.9300
C1 C6 1.371(3)
C1 C2 1.377(3)
C1 N1 1.458(3)
C7 C8 1.499(4)
C7 H7A 0.9700
C7 H7B 0.9700
C6 C5 1.376(3)
C6 H6A 0.9300
O5 C8 1.320(3)
O5 C9 1.465(4)
C5 H5A 0.9300
N1 O2 1.220(3)
N1 O1 1.220(3)
C2 H2A 0.9300
C8 O4 1.174(3)
C9 C10 1.412(5)
C9 H9A 0.9700
C9 H9B 0.9700
C10 H10A 0.9600
C10 H10B 0.9600
C10 H10C 0.9600

loop_
_geom_hbond_atom_site_label_D
_geom_hbond_atom_site_label_H
_geom_hbond_atom_site_label_A
_geom_hbond_site_symmetry_A
_geom_hbond_distance_DH
_geom_hbond_distance_HA
_geom_hbond_distance_DA
_geom_hbond_angle_DHA
C2 H2A O4 3_576 0.93 2.53 3.177(4) 126.5
C10 H10B O1 4_575 0.96 2.58 3.513(6) 164.1

loop_
_cod_related_entry_id
_cod_related_entry_database
_cod_related_entry_code
1 ChemSpider 273130
